data_2006353
loop_
_publ_author_name
'Bartkowska, Beata'
'Kr\"uger, Carl'

_publ_section_title
;
 Diallyl Sulfide and Diallyl Disulfide
;
_journal_issue 8
_journal_name_full 'Acta Crystallographica Section C'
_journal_page_first 1064
_journal_page_last 1066
_journal_paper_doi 10.1107/S0108270197004368
_journal_volume 53
_journal_year 1997
_chemical_formula_structural 'C6 H10 S'
_chemical_formula_sum 'C6 H10 S'
_chemical_formula_weight 114.20
_chemical_melting_point 187
_chemical_name_common Diallysulfide
_chemical_name_systematic
;
di-2-propenylsulfide
;
_space_group_IT_number 15
_symmetry_cell_setting monoclinic
_symmetry_space_group_name_Hall '-C 2yc'
_symmetry_space_group_name_H-M 'C 1 2/c 1'
_cell_angle_alpha 90
_cell_angle_beta 103.75(2)
_cell_angle_gamma 90
_cell_formula_units_Z 4
_cell_length_a 11.1118(13)
_cell_length_b 10.3425(11)
_cell_length_c 6.219(2)
_cell_measurement_reflns_used 25
_cell_measurement_temperature 143
_cell_measurement_theta_max 26.69
_cell_measurement_theta_min 10.42
_cell_volume 694.2(3)
_computing_cell_refinement 'CAD-4 Software'
_computing_data_collection 'CAD-4 Software (Enraf-Nonius, 1989)'
_computing_data_reduction 'DATAP (Coppens, Leiserowitz & Rabinovich, 1965)'
_computing_molecular_graphics 'ORTEPII (Johnson, 1976)'
_computing_structure_refinement 'SHELXL93 (Sheldrick, 1993)'
_computing_structure_solution 'SHELXS86 (Sheldrick, 1990)'
_diffrn_ambient_temperature 298
_diffrn_measurement_device 'Enraf-Nonius CAD-4'
_diffrn_measurement_method \w-2\q
_diffrn_radiation_monochromator graphite
_diffrn_radiation_source 'fine-focus sealed tube'
_diffrn_radiation_type MoK\a
_diffrn_radiation_wavelength 0.71069
_diffrn_reflns_av_R_equivalents 0.0000
_diffrn_reflns_av_sigmaI/netI 0.0330
_diffrn_reflns_limit_h_max 13
_diffrn_reflns_limit_h_min -14
_diffrn_reflns_limit_k_max 13
_diffrn_reflns_limit_k_min 0
_diffrn_reflns_limit_l_max 8
_diffrn_reflns_limit_l_min 0
_diffrn_reflns_number 789
_diffrn_reflns_theta_max 27.35
_diffrn_reflns_theta_min 2.73
_diffrn_standards_decay_% 10
_diffrn_standards_interval_time 30
_diffrn_standards_number 3
_exptl_absorpt_coefficient_mu 0.350
_exptl_absorpt_correction_type none
_exptl_crystal_colour colorless
_exptl_crystal_density_diffrn 1.093
_exptl_crystal_density_meas ?
_exptl_crystal_description cylinder
_exptl_crystal_F_000 248
_exptl_crystal_size_max 0.6
_exptl_crystal_size_mid 0.2
_exptl_crystal_size_min 0.2
_refine_diff_density_max 0.242
_refine_diff_density_min -0.661
_refine_ls_extinction_method none
_refine_ls_goodness_of_fit_all 1.221
_refine_ls_goodness_of_fit_obs 1.248
_refine_ls_hydrogen_treatment refall
_refine_ls_matrix_type full
_refine_ls_number_parameters 53
_refine_ls_number_reflns 789
_refine_ls_number_restraints 0
_refine_ls_restrained_S_all 1.221
_refine_ls_restrained_S_obs 1.248
_refine_ls_R_factor_all 0.0409
_refine_ls_R_factor_obs .0395
_refine_ls_shift/esd_max 0.000
_refine_ls_shift/esd_mean 0.000
_refine_ls_structure_factor_coef Fsqd
_refine_ls_weighting_details 'w = 1/[\s^2^(Fo^2^)+(0.056P)^2^+0.1509P] where P = (Fo^2^+2Fc^2^)/3'
_refine_ls_weighting_scheme calc
_refine_ls_wR_factor_all 0.1002
_refine_ls_wR_factor_obs .0998
_reflns_number_observed 751
_reflns_number_total 789
_reflns_observed_criterion >2sigma(I)
_cod_data_source_file av1003.cif
_cod_data_source_block 2277
_cod_depositor_comments
;
The following automatic conversions were performed:

'_exptl_crystal_density_meas' value 'none' was changed to '?' - the
value is perceived as not measured.

Automatic conversion script
Id: cif_fix_values 3008 2015-01-20 13:52:24Z robertas 

The following automatic conversions were performed:

'_refine_ls_weighting_scheme' value 'calc w =
1/[\s^2^(Fo^2^)+(0.056P)^2^+0.1509P] where P = (Fo^2^+2Fc^2^)/3' was
changed to 'calc'. New tag '_refine_ls_weighting_details' was
created. The value of the new tag was set to 'w =
1/[\s^2^(Fo^2^)+(0.056P)^2^+0.1509P] where P = (Fo^2^+2Fc^2^)/3'.

Automatic conversion script
Id: cif_fix_values 3143 2015-03-26 13:38:13Z robertas 
;
_cod_original_sg_symbol_H-M 'C 2/c'
_cod_database_code 2006353

loop_
_symmetry_equiv_pos_as_xyz
'x, y, z'
'-x, y, -z+1/2'
'x+1/2, y+1/2, z'
'-x+1/2, y+1/2, -z+1/2'
'-x, -y, -z'
'x, -y, z-1/2'
'-x+1/2, -y+1/2, -z'
'x+1/2, -y+1/2, z-1/2'

loop_
_atom_site_aniso_label
_atom_site_aniso_U_11
_atom_site_aniso_U_22
_atom_site_aniso_U_33
_atom_site_aniso_U_12
_atom_site_aniso_U_13
_atom_site_aniso_U_23
C1 .0279(6) .0368(6) .0324(6) .0028(5) .0101(4) .0038(5)
C2 .0258(6) .0436(7) .0347(6) .0050(5) .0115(5) -.0001(5)
C3 .0478(9) .0464(8) .0497(8) .0165(7) .0194(7) .0058(6)
S1 .0314(3) .0266(3) .0562(4) .000 .0191(2) .000

loop_
_atom_site_label
_atom_site_fract_x
_atom_site_fract_y
_atom_site_fract_z
_atom_site_U_iso_or_equiv
_atom_site_thermal_displace_type
_atom_site_calc_flag
_atom_site_refinement_flags
_atom_site_occupancy
_atom_site_disorder_group
_atom_site_type_symbol
C1 .06100(12) .28454(12) .0779(2) .0319(3) Uani d . 1 . C
C2 .17179(11) .21366(13) .2058(2) .0340(3) Uani d . 1 . C
C3 .1777(2) .0882(2) .2376(3) .0466(4) Uani d . 1 . C
H1A -.0088(18) .2247(16) .004(3) .042(4) Uiso d . 1 . H
H1B .0813(15) .3368(16) -.037(3) .040(4) Uiso d . 1 . H
H2 .245(2) .2668(16) .274(3) .052(5) Uiso d . 1 . H
H3A .1046(18) .0344(19) .173(3) .057(5) Uiso d . 1 . H
H3B .253(2) .046(2) .320(3) .064(6) Uiso d . 1 . H
S1 0 .39658(4) .2500 .0366(2) Uani d S 1 . S

loop_
_atom_type_symbol
_atom_type_description
_atom_type_scat_dispersion_real
_atom_type_scat_dispersion_imag
_atom_type_scat_source
C C 0.0033 0.0016 'International Tables Vol C Tables 4.2.6.8 and 6.1.1.4'
H H 0.0000 0.0000 'International Tables Vol C Tables 4.2.6.8 and 6.1.1.4'
S S 0.1246 0.1234 'International Tables Vol C Tables 4.2.6.8 and 6.1.1.4'

loop_
_geom_angle_atom_site_label_1
_geom_angle_atom_site_label_2
_geom_angle_atom_site_label_3
_geom_angle_site_symmetry_1
_geom_angle
_geom_angle_publ_flag
C2 C1 S1 . 112.13(9) y
C3 C2 C1 . 124.93(13) y
C1 S1 C1 2 100.61(8) n

loop_
_geom_bond_atom_site_label_1
_geom_bond_atom_site_label_2
_geom_bond_site_symmetry_2
_geom_bond_distance
_geom_bond_publ_flag
C1 C2 . 1.490(2) y
C1 S1 . 1.8144(13) y
C2 C3 . 1.312(2) y
S1 C1 2 1.8143(13) n
